data_4328545
loop_
_publ_author_name
'Hong-Yue Wu'
'Run-Xue Wang'
'Weiting Yang'
'Jinlei Chen'
'Zhong-Ming Sun'
'Jun Li'
'Hongjie Zhang'

_publ_contact_author_address
;
 State Key Laboratory of Rare Earth Resource Utilization, 
Changchun Institute of Applied Chemistry, Chinese Academy of Sciences, 
5625 Renmin Street, Changchun, Jilin 130022, P.R. China.
;
_publ_contact_author_email szm@ciac.jl.cn
_publ_contact_author_name
;
Prof Z. M. Sun
;
_publ_section_title
;
 3-Fold-Interpenetrated Uranium-Organic Frameworks: New Strategy for
 Rationally Constructing Three-Dimensional Uranyl Organic Materials
;
_journal_name_full 'Inorganic Chemistry'
_journal_page_first 3103
_journal_page_last 3107
_journal_paper_doi 10.1021/ic202577z
_journal_volume 51
_journal_year 2012
_chemical_formula_sum 'C27 H24 O11 U'
_chemical_formula_weight 762.49
_chemical_name_systematic
; 
 ? 
;
_space_group_IT_number 15
_symmetry_cell_setting monoclinic
_symmetry_space_group_name_Hall '-C 2yc'
_symmetry_space_group_name_H-M 'C 1 2/c 1'
_atom_sites_solution_hydrogens geom
_atom_sites_solution_primary direct
_atom_sites_solution_secondary difmap
_audit_creation_method SHELXL-97
_cell_angle_alpha 90.00
_cell_angle_beta 93.1170(10)
_cell_angle_gamma 90.00
_cell_formula_units_Z 8
_cell_length_a 26.1023(19)
_cell_length_b 9.6889(7)
_cell_length_c 23.6885(17)
_cell_measurement_temperature 273(2)
_cell_volume 5982.0(7)
_computing_structure_refinement 'SHELXL-97 (Sheldrick, 1997)'
_computing_structure_solution 'SHELXS-97 (Sheldrick, 1990)'
_diffrn_ambient_temperature 273(2)
_diffrn_measured_fraction_theta_full 0.996
_diffrn_measured_fraction_theta_max 0.996
_diffrn_radiation_monochromator graphite
_diffrn_radiation_source 'fine-focus sealed tube'
_diffrn_radiation_type MoK\a
_diffrn_radiation_wavelength 0.71073
_diffrn_reflns_av_R_equivalents 0.0345
_diffrn_reflns_av_sigmaI/netI 0.0435
_diffrn_reflns_limit_h_max 32
_diffrn_reflns_limit_h_min -26
_diffrn_reflns_limit_k_max 11
_diffrn_reflns_limit_k_min -11
_diffrn_reflns_limit_l_max 28
_diffrn_reflns_limit_l_min -29
_diffrn_reflns_number 15935
_diffrn_reflns_theta_full 26.06
_diffrn_reflns_theta_max 26.06
_diffrn_reflns_theta_min 2.24
_exptl_absorpt_coefficient_mu 5.481
_exptl_absorpt_correction_T_max 0.65
_exptl_absorpt_correction_T_min 0.57
_exptl_absorpt_correction_type multi-scan
_exptl_absorpt_process_details sadabs
_exptl_crystal_density_diffrn 1.693
_exptl_crystal_F_000 2928
_exptl_crystal_size_max 0.32
_exptl_crystal_size_mid 0.24
_exptl_crystal_size_min 0.08
_refine_diff_density_max 0.961
_refine_diff_density_min -0.464
_refine_diff_density_rms 0.087
_refine_ls_extinction_method none
_refine_ls_goodness_of_fit_ref 1.015
_refine_ls_hydrogen_treatment constr
_refine_ls_matrix_type full
_refine_ls_number_parameters 352
_refine_ls_number_reflns 5893
_refine_ls_number_restraints 0
_refine_ls_restrained_S_all 1.015
_refine_ls_R_factor_all 0.0600
_refine_ls_R_factor_gt 0.0347
_refine_ls_shift/su_max 0.003
_refine_ls_shift/su_mean 0.001
_refine_ls_structure_factor_coef Fsqd
_refine_ls_weighting_details 'calc w=1/[\s^2^(Fo^2^)+(0.0338P)^2^+3.9022P] where P=(Fo^2^+2Fc^2^)/3'
_refine_ls_weighting_scheme calc
_refine_ls_wR_factor_gt 0.0687
_refine_ls_wR_factor_ref 0.0758
_reflns_number_gt 4311
_reflns_number_total 5893
_reflns_threshold_expression >2sigma(I)
_cod_data_source_file ic202577z_si_001_2.cif
_cod_data_source_block UOF-1
_cod_database_code 4328545

loop_
_symmetry_equiv_pos_as_xyz
'x, y, z'
'-x, y, -z+1/2'
'x+1/2, y+1/2, z'
'-x+1/2, y+1/2, -z+1/2'
'-x, -y, -z'
'x, -y, z-1/2'
'-x+1/2, -y+1/2, -z'
'x+1/2, -y+1/2, z-1/2'

loop_
_atom_site_label
_atom_site_type_symbol
_atom_site_fract_x
_atom_site_fract_y
_atom_site_fract_z
_atom_site_U_iso_or_equiv
_atom_site_adp_type
_atom_site_occupancy
_atom_site_symmetry_multiplicity
_atom_site_calc_flag
_atom_site_refinement_flags
U1 U 0.412040(7) -0.47335(2) 0.048664(9) 0.05400(9) Uani 1 1 d .
O1 O 0.37290(13) -0.3844(4) 0.00043(16) 0.0697(10) Uani 1 1 d .
O2 O 0.45091(14) -0.5639(4) 0.09794(17) 0.0758(11) Uani 1 1 d .
O3 O 0.47826(13) -0.3251(3) 0.02985(16) 0.0651(10) Uani 1 1 d .
O4 O 0.55799(13) -0.3939(4) 0.02200(15) 0.0617(10) Uani 1 1 d .
O5 O 0.59810(15) -0.2865(4) 0.38453(17) 0.0769(12) Uani 1 1 d .
O6 O 0.67583(17) -0.2798(5) 0.3520(2) 0.1187(19) Uani 1 1 d .
H6B H 0.6770 -0.3592 0.3640 0.178 Uiso 1 1 calc R
O7 O 0.85069(14) 0.8328(4) 0.04140(17) 0.0704(11) Uani 1 1 d .
O8 O 0.83915(15) 0.9847(4) 0.10683(19) 0.0810(13) Uani 1 1 d .
O9 O 0.59898(13) 0.2029(3) 0.11866(17) 0.0716(11) Uani 1 1 d .
O10 O 0.58609(16) 0.2706(4) 0.24983(19) 0.0935(14) Uani 1 1 d .
O11 O 0.66485(14) 0.5744(4) 0.16734(15) 0.0692(11) Uani 1 1 d .
C1 C 0.5256(2) -0.3037(5) 0.0342(2) 0.0513(13) Uani 1 1 d .
C2 C 0.54436(18) -0.1674(5) 0.0539(2) 0.0506(13) Uani 1 1 d .
C3 C 0.59639(19) -0.1414(6) 0.0635(3) 0.0696(17) Uani 1 1 d .
H3A H 0.6202 -0.2091 0.0555 0.084 Uiso 1 1 calc R
C4 C 0.6128(2) -0.0169(6) 0.0845(3) 0.080(2) Uani 1 1 d .
H4A H 0.6477 -0.0007 0.0910 0.096 Uiso 1 1 calc R
C5 C 0.57840(19) 0.0844(5) 0.0963(2) 0.0584(14) Uani 1 1 d .
C6 C 0.5265(2) 0.0634(5) 0.0850(2) 0.0623(15) Uani 1 1 d .
H6A H 0.5031 0.1334 0.0911 0.075 Uiso 1 1 calc R
C7 C 0.5102(2) -0.0632(5) 0.0645(2) 0.0574(14) Uani 1 1 d .
H7A H 0.4752 -0.0789 0.0578 0.069 Uiso 1 1 calc R
C8 C 0.6006(2) 0.1524(6) 0.2763(3) 0.0714(17) Uani 1 1 d .
C9 C 0.5616(3) 0.0775(8) 0.2982(3) 0.109(3) Uani 1 1 d .
H9A H 0.5280 0.1097 0.2945 0.130 Uiso 1 1 calc R
C10 C 0.5724(3) -0.0465(7) 0.3259(3) 0.094(2) Uani 1 1 d .
H10A H 0.5461 -0.0958 0.3416 0.113 Uiso 1 1 calc R
C11 C 0.6214(2) -0.0962(6) 0.3301(2) 0.0677(16) Uani 1 1 d .
C12 C 0.6598(3) -0.0227(7) 0.3078(3) 0.094(2) Uani 1 1 d .
H12A H 0.6932 -0.0567 0.3105 0.113 Uiso 1 1 calc R
C13 C 0.6497(3) 0.1032(8) 0.2808(3) 0.095(2) Uani 1 1 d .
H13A H 0.6762 0.1533 0.2659 0.114 Uiso 1 1 calc R
C14 C 0.6297(2) -0.2281(6) 0.3583(3) 0.0724(17) Uani 1 1 d .
C15 C 0.70288(19) 0.6434(5) 0.1428(2) 0.0565(14) Uani 1 1 d .
C16 C 0.7232(2) 0.6060(6) 0.0928(2) 0.0654(16) Uani 1 1 d .
H16A H 0.7099 0.5312 0.0722 0.079 Uiso 1 1 calc R
C17 C 0.7637(2) 0.6808(5) 0.0734(2) 0.0612(15) Uani 1 1 d .
H17A H 0.7789 0.6533 0.0406 0.073 Uiso 1 1 calc R
C18 C 0.78191(18) 0.7951(5) 0.1021(2) 0.0547(14) Uani 1 1 d .
C19 C 0.7597(2) 0.8342(6) 0.1511(2) 0.0699(17) Uani 1 1 d .
H19A H 0.7713 0.9131 0.1702 0.084 Uiso 1 1 calc R
C20 C 0.7210(2) 0.7583(6) 0.1719(2) 0.0672(16) Uani 1 1 d .
H20A H 0.7069 0.7839 0.2056 0.081 Uiso 1 1 calc R
C21 C 0.8258(2) 0.8725(6) 0.0818(3) 0.0656(16) Uani 1 1 d .
C22 C 0.59531(19) 0.4156(5) 0.1706(2) 0.0528(13) Uani 1 1 d .
C23 C 0.56568(19) 0.3094(5) 0.1345(2) 0.0605(15) Uani 1 1 d .
H23A H 0.5383 0.2707 0.1557 0.073 Uiso 1 1 calc R
H23B H 0.5503 0.3535 0.1010 0.073 Uiso 1 1 calc R
C24 C 0.6230(2) 0.3419(6) 0.2190(3) 0.0774(18) Uani 1 1 d .
H24A H 0.6476 0.2772 0.2049 0.093 Uiso 1 1 calc R
H24B H 0.6414 0.4079 0.2434 0.093 Uiso 1 1 calc R
C25 C 0.6361(2) 0.4753(5) 0.1342(2) 0.0582(14) Uani 1 1 d .
H25A H 0.6585 0.4025 0.1221 0.070 Uiso 1 1 calc R
H25B H 0.6201 0.5190 0.1009 0.070 Uiso 1 1 calc R
C26 C 0.5561(2) 0.5241(6) 0.1877(3) 0.0737(18) Uani 1 1 d .
H26A H 0.5446 0.5741 0.1538 0.088 Uiso 1 1 calc R
H26B H 0.5266 0.4755 0.2010 0.088 Uiso 1 1 calc R
C27 C 0.5725(3) 0.6256(10) 0.2308(4) 0.164(5) Uani 1 1 d .
H27A H 0.5446 0.6872 0.2373 0.246 Uiso 1 1 calc R
H27B H 0.6011 0.6773 0.2181 0.246 Uiso 1 1 calc R
H27C H 0.5826 0.5787 0.2654 0.246 Uiso 1 1 calc R

loop_
_atom_site_aniso_label
_atom_site_aniso_U_11
_atom_site_aniso_U_22
_atom_site_aniso_U_33
_atom_site_aniso_U_23
_atom_site_aniso_U_13
_atom_site_aniso_U_12
U1 0.04754(12) 0.04672(13) 0.06863(15) -0.01336(11) 0.01112(9) -0.01466(9)
O1 0.067(2) 0.061(3) 0.082(3) -0.012(2) 0.008(2) -0.0065(19)
O2 0.068(3) 0.074(3) 0.084(3) -0.002(2) -0.007(2) -0.012(2)
O3 0.054(2) 0.047(2) 0.096(3) -0.0219(19) 0.024(2) -0.0216(17)
O4 0.063(2) 0.043(2) 0.081(3) -0.0200(19) 0.0210(19) -0.0129(18)
O5 0.075(3) 0.070(3) 0.089(3) 0.037(2) 0.031(2) 0.020(2)
O6 0.086(3) 0.102(4) 0.172(5) 0.064(4) 0.047(3) 0.025(3)
O7 0.065(2) 0.066(3) 0.083(3) -0.020(2) 0.024(2) -0.0300(19)
O8 0.072(3) 0.071(3) 0.104(3) -0.034(2) 0.034(2) -0.037(2)
O9 0.054(2) 0.038(2) 0.124(3) -0.020(2) 0.008(2) -0.0134(17)
O10 0.100(3) 0.068(3) 0.116(4) 0.040(3) 0.036(3) 0.007(2)
O11 0.074(2) 0.072(3) 0.063(2) -0.013(2) 0.0177(19) -0.042(2)
C1 0.062(3) 0.039(3) 0.054(3) -0.004(2) 0.015(3) -0.016(3)
C2 0.049(3) 0.040(3) 0.065(4) -0.008(2) 0.012(3) -0.012(2)
C3 0.047(3) 0.047(3) 0.116(5) -0.019(3) 0.015(3) -0.008(2)
C4 0.047(3) 0.052(4) 0.142(6) -0.027(4) 0.008(4) -0.013(3)
C5 0.051(3) 0.039(3) 0.085(4) -0.007(3) 0.011(3) -0.015(3)
C6 0.053(3) 0.042(3) 0.093(4) -0.015(3) 0.014(3) -0.012(2)
C7 0.048(3) 0.049(4) 0.075(4) -0.005(3) 0.005(3) -0.013(2)
C8 0.077(4) 0.059(4) 0.079(4) 0.014(3) 0.011(4) -0.001(3)
C9 0.089(5) 0.098(6) 0.145(7) 0.063(5) 0.059(5) 0.033(4)
C10 0.093(5) 0.074(5) 0.121(6) 0.046(4) 0.051(4) 0.021(4)
C11 0.076(4) 0.060(4) 0.069(4) 0.014(3) 0.017(3) 0.004(3)
C12 0.070(4) 0.095(6) 0.117(6) 0.037(5) 0.006(4) -0.004(4)
C13 0.094(5) 0.088(6) 0.103(6) 0.034(4) 0.000(4) -0.023(4)
C14 0.071(4) 0.066(4) 0.081(5) 0.016(3) 0.008(4) 0.014(3)
C15 0.055(3) 0.051(3) 0.063(4) -0.008(3) 0.007(3) -0.019(3)
C16 0.074(4) 0.053(4) 0.070(4) -0.013(3) 0.010(3) -0.031(3)
C17 0.066(4) 0.056(4) 0.062(4) -0.008(3) 0.014(3) -0.017(3)
C18 0.043(3) 0.057(4) 0.065(4) -0.003(3) 0.006(3) -0.016(2)
C19 0.063(4) 0.063(4) 0.085(4) -0.021(3) 0.011(3) -0.026(3)
C20 0.065(4) 0.068(4) 0.070(4) -0.016(3) 0.019(3) -0.028(3)
C21 0.051(3) 0.060(4) 0.086(4) -0.012(3) 0.007(3) -0.021(3)
C22 0.058(3) 0.036(3) 0.065(4) 0.004(3) 0.006(3) -0.016(2)
C23 0.054(3) 0.036(3) 0.092(4) -0.014(3) 0.010(3) -0.012(2)
C24 0.080(4) 0.067(4) 0.086(5) 0.014(4) 0.010(4) -0.026(3)
C25 0.065(3) 0.043(3) 0.067(4) -0.013(3) 0.005(3) -0.019(3)
C26 0.078(4) 0.054(4) 0.091(5) -0.023(3) 0.027(3) -0.019(3)
C27 0.118(7) 0.162(10) 0.217(10) -0.117(9) 0.049(7) -0.031(6)

loop_
_atom_type_symbol
_atom_type_description
_atom_type_scat_dispersion_real
_atom_type_scat_dispersion_imag
_atom_type_scat_source
C C 0.0033 0.0016 'International Tables Vol C Tables 4.2.6.8 and 6.1.1.4'
H H 0.0000 0.0000 'International Tables Vol C Tables 4.2.6.8 and 6.1.1.4'
O O 0.0106 0.0060 'International Tables Vol C Tables 4.2.6.8 and 6.1.1.4'
U U -9.6767 9.6646 'International Tables Vol C Tables 4.2.6.8 and 6.1.1.4'

loop_
_geom_angle_atom_site_label_1
_geom_angle_atom_site_label_2
_geom_angle_atom_site_label_3
_geom_angle
_geom_angle_site_symmetry_1
_geom_angle_site_symmetry_3
O1 U1 O2 179.24(17) . .
O1 U1 O4 90.56(15) . 5_645
O2 U1 O4 89.85(16) . 5_645
O1 U1 O3 89.08(15) . .
O2 U1 O3 91.58(16) . .
O4 U1 O3 85.35(12) 5_645 .
O1 U1 O5 88.72(16) . 2_655
O2 U1 O5 91.08(17) . 2_655
O4 U1 O5 162.12(12) 5_645 2_655
O3 U1 O5 76.77(12) . 2_655
O1 U1 O8 90.31(16) . 3_435
O2 U1 O8 88.94(17) . 3_435
O4 U1 O8 128.94(12) 5_645 3_435
O3 U1 O8 145.71(12) . 3_435
O5 U1 O8 68.94(12) 2_655 3_435
O1 U1 O7 88.58(15) . 3_435
O2 U1 O7 90.90(16) . 3_435
O4 U1 O7 76.54(12) 5_645 3_435
O3 U1 O7 161.71(12) . 3_435
O5 U1 O7 121.30(12) 2_655 3_435
O8 U1 O7 52.45(12) 3_435 3_435
O1 U1 C21 89.76(17) . 3_435
O2 U1 C21 89.54(17) . 3_435
O4 U1 C21 102.39(15) 5_645 3_435
O3 U1 C21 172.19(15) . 3_435
O5 U1 C21 95.48(15) 2_655 3_435
O8 U1 C21 26.57(14) 3_435 3_435
O7 U1 C21 25.89(13) 3_435 3_435
C1 O3 U1 146.4(3) . .
C1 O4 U1 145.0(4) . 5_645
C14 O5 U1 142.3(4) . 2_655
C21 O7 U1 94.3(3) . 3_565
C21 O8 U1 94.7(3) . 3_565
C5 O9 C23 118.9(4) . .
C8 O10 C24 118.1(5) . .
C15 O11 C25 118.2(4) . .
O3 C1 O4 122.5(4) . .
O3 C1 C2 118.9(5) . .
O4 C1 C2 118.6(5) . .
C7 C2 C3 118.3(5) . .
C7 C2 C1 120.4(4) . .
C3 C2 C1 121.3(5) . .
C4 C3 C2 120.3(5) . .
C3 C4 C5 120.8(5) . .
O9 C5 C4 115.7(5) . .
O9 C5 C6 124.1(5) . .
C4 C5 C6 120.2(5) . .
C5 C6 C7 118.7(5) . .
C2 C7 C6 121.7(5) . .
O10 C8 C13 124.8(6) . .
O10 C8 C9 115.4(6) . .
C13 C8 C9 119.8(6) . .
C8 C9 C10 119.9(6) . .
C11 C10 C9 120.4(6) . .
C12 C11 C10 119.6(6) . .
C12 C11 C14 122.9(6) . .
C10 C11 C14 117.4(6) . .
C11 C12 C13 120.6(6) . .
C8 C13 C12 119.6(6) . .
O5 C14 O6 122.4(6) . .
O5 C14 C11 124.2(6) . .
O6 C14 C11 113.4(6) . .
O11 C15 C16 124.5(5) . .
O11 C15 C20 115.1(5) . .
C16 C15 C20 120.4(5) . .
C15 C16 C17 119.2(5) . .
C18 C17 C16 120.7(5) . .
C17 C18 C19 119.3(5) . .
C17 C18 C21 120.3(5) . .
C19 C18 C21 120.4(5) . .
C20 C19 C18 120.7(5) . .
C19 C20 C15 119.7(5) . .
O7 C21 O8 118.5(5) . .
O7 C21 C18 122.8(5) . .
O8 C21 C18 118.7(5) . .
O7 C21 U1 59.8(3) . 3_565
O8 C21 U1 58.7(3) . 3_565
C18 C21 U1 176.9(4) . 3_565
C24 C22 C25 106.9(4) . .
C24 C22 C23 108.4(4) . .
C25 C22 C23 106.8(4) . .
C24 C22 C26 115.1(5) . .
C25 C22 C26 112.7(5) . .
C23 C22 C26 106.5(4) . .
O9 C23 C22 110.0(4) . .
O10 C24 C22 108.2(5) . .
O11 C25 C22 108.0(4) . .
C27 C26 C22 117.9(6) . .

loop_
_geom_bond_atom_site_label_1
_geom_bond_atom_site_label_2
_geom_bond_distance
_geom_bond_site_symmetry_2
U1 O1 1.722(4) .
U1 O2 1.741(4) .
U1 O4 2.283(3) 5_645
U1 O3 2.310(3) .
U1 O5 2.428(4) 2_655
U1 O8 2.443(4) 3_435
U1 O7 2.468(3) 3_435
U1 C21 2.848(5) 3_435
O3 C1 1.253(6) .
O4 C1 1.260(6) .
O4 U1 2.283(3) 5_645
O5 C14 1.201(6) .
O5 U1 2.428(4) 2_655
O6 C14 1.320(6) .
O7 C21 1.247(6) .
O7 U1 2.468(3) 3_565
O8 C21 1.278(6) .
O8 U1 2.443(4) 3_565
O9 C5 1.363(6) .
O9 C23 1.413(6) .
O10 C8 1.350(7) .
O10 C24 1.419(6) .
O11 C15 1.354(5) .
O11 C25 1.427(5) .
C1 C2 1.474(6) .
C2 C7 1.379(7) .
C2 C3 1.388(6) .
C3 C4 1.365(7) .
C4 C5 1.368(8) .
C5 C6 1.381(7) .
C6 C7 1.379(7) .
C8 C13 1.366(8) .
C8 C9 1.375(8) .
C9 C10 1.389(8) .
C10 C11 1.364(8) .
C11 C12 1.362(8) .
C11 C14 1.452(8) .
C12 C13 1.395(9) .
C15 C16 1.373(7) .
C15 C20 1.380(7) .
C16 C17 1.381(7) .
C17 C18 1.370(7) .
C18 C19 1.378(7) .
C18 C21 1.471(7) .
C19 C20 1.363(7) .
C21 U1 2.848(5) 3_565
C22 C24 1.503(7) .
C22 C25 1.519(7) .
C22 C23 1.521(7) .
C22 C26 1.537(8) .
C26 C27 1.466(9) .
